data_2227563
loop_
_publ_author_name
'Zeng, Wu-Lan'
'Suo, Jin-Long'
'Jian, Fang-fang'

_publ_section_title
;
 3-(4-Methoxybenzylidene)-1,5-dioxaspiro[5.5]undecane-2,4-dione
;
_journal_coeditor_code HB5678
_journal_issue 11
_journal_name_full 'Acta Crystallographica Section E'
_journal_page_first o2837
_journal_paper_doi 10.1107/S1600536810040675
_journal_volume 66
_journal_year 2010
_chemical_formula_iupac 'C17 H18 O5'
_chemical_formula_moiety 'C17 H18 O5'
_chemical_formula_sum 'C17 H18 O5'
_chemical_formula_weight 302.31
_chemical_name_systematic
;
3-(4-Methoxybenzylidene)-1,5-dioxaspiro[5.5]undecane-2,4-dione
;
_space_group_IT_number 14
_symmetry_cell_setting monoclinic
_symmetry_space_group_name_Hall '-P 2ybc'
_symmetry_space_group_name_H-M 'P 1 21/c 1'
_atom_sites_solution_hydrogens geom
_atom_sites_solution_primary direct
_atom_sites_solution_secondary difmap
_cell_angle_alpha 90
_cell_angle_beta 90.00(3)
_cell_angle_gamma 90
_cell_formula_units_Z 4
_cell_length_a 15.723(3)
_cell_length_b 10.531(2)
_cell_length_c 9.2029(18)
_cell_measurement_reflns_used 2450
_cell_measurement_temperature 293(2)
_cell_measurement_theta_max 27.48
_cell_measurement_theta_min 3.21
_cell_volume 1523.8(5)
_computing_cell_refinement 'SAINT (Bruker, 1997)'
_computing_data_collection 'SMART (Bruker, 1997)'
_computing_data_reduction 'SAINT (Bruker, 1997)'
_computing_molecular_graphics 'SHELXTL (Sheldrick, 2008)'
_computing_publication_material 'SHELXTL (Sheldrick, 2008)'
_computing_structure_refinement 'SHELXL97 (Sheldrick, 2008)'
_computing_structure_solution 'SHELXS97 (Sheldrick, 2008)'
_diffrn_ambient_temperature 293(2)
_diffrn_measured_fraction_theta_full 0.998
_diffrn_measured_fraction_theta_max 0.998
_diffrn_measurement_device_type 'Bruker SMART CCD'
_diffrn_measurement_method 'phi and omega scans'
_diffrn_radiation_monochromator graphite
_diffrn_radiation_source 'fine-focus sealed tube'
_diffrn_radiation_type MoK\a
_diffrn_radiation_wavelength 0.71073
_diffrn_reflns_av_R_equivalents 0.0566
_diffrn_reflns_av_sigmaI/netI 0.0407
_diffrn_reflns_limit_h_max 20
_diffrn_reflns_limit_h_min -20
_diffrn_reflns_limit_k_max 13
_diffrn_reflns_limit_k_min -11
_diffrn_reflns_limit_l_max 11
_diffrn_reflns_limit_l_min -11
_diffrn_reflns_number 14509
_diffrn_reflns_theta_full 27.48
_diffrn_reflns_theta_max 27.48
_diffrn_reflns_theta_min 3.21
_exptl_absorpt_coefficient_mu 0.097
_exptl_absorpt_correction_type none
_exptl_crystal_colour colorless
_exptl_crystal_density_diffrn 1.318
_exptl_crystal_density_method 'not measured'
_exptl_crystal_description block
_exptl_crystal_F_000 640
_exptl_crystal_size_max 0.25
_exptl_crystal_size_mid 0.16
_exptl_crystal_size_min 0.10
_refine_diff_density_max 0.343
_refine_diff_density_min -0.412
_refine_ls_extinction_method none
_refine_ls_goodness_of_fit_ref 1.108
_refine_ls_hydrogen_treatment constr
_refine_ls_matrix_type full
_refine_ls_number_parameters 199
_refine_ls_number_reflns 3493
_refine_ls_number_restraints 0
_refine_ls_restrained_S_all 1.108
_refine_ls_R_factor_all 0.0780
_refine_ls_R_factor_gt 0.0599
_refine_ls_shift/su_max 0.000
_refine_ls_shift/su_mean 0.000
_refine_ls_structure_factor_coef Fsqd
_refine_ls_weighting_details 'calc w=1/[\s^2^(Fo^2^)+(0.0988P)^2^+0.1666P] where P=(Fo^2^+2Fc^2^)/3'
_refine_ls_weighting_scheme calc
_refine_ls_wR_factor_gt 0.1557
_refine_ls_wR_factor_ref 0.1847
_reflns_number_gt 2450
_reflns_number_total 3493
_reflns_threshold_expression I>2\s(I)
_cod_data_source_file hb5678.cif
_cod_data_source_block I
_cod_original_sg_symbol_H-M 'P 21/c'
_cod_database_code 2227563
_cod_database_fobs_code 2227563

loop_
_symmetry_equiv_pos_as_xyz
'x, y, z'
'-x, y+1/2, -z+1/2'
'-x, -y, -z'
'x, -y-1/2, z-1/2'

loop_
_atom_site_type_symbol
_atom_site_label
_atom_site_fract_x
_atom_site_fract_y
_atom_site_fract_z
_atom_site_U_iso_or_equiv
_atom_site_adp_type
_atom_site_calc_flag
_atom_site_refinement_flags
_atom_site_occupancy
_atom_site_disorder_assembly
_atom_site_disorder_group
O O5 0.35323(7) 0.60512(11) 0.18736(14) 0.0621(4) Uani d . 1 . .
O O4 0.27576(8) 0.50924(12) 0.37464(12) 0.0613(4) Uani d . 1 . .
O O3 0.14427(8) 0.56348(16) 0.42086(13) 0.0767(4) Uani d . 1 . .
C C12 0.20204(11) 0.56349(17) 0.33460(18) 0.0573(4) Uani d . 1 . .
O O1 -0.22145(8) 0.60711(16) 0.16227(16) 0.0799(5) Uani d . 1 . .
C C9 0.20107(11) 0.62557(17) 0.1912(2) 0.0591(4) Uani d . 1 . .
C C11 0.34102(10) 0.49138(15) 0.26925(17) 0.0520(4) Uani d . 1 . .
C C5 0.04075(11) 0.64170(17) 0.13577(19) 0.0596(4) Uani d . 1 . .
O O2 0.29512(10) 0.73591(18) 0.0312(2) 0.1155(7) Uani d . 1 . .
C C2 -0.13524(11) 0.61345(19) 0.15722(19) 0.0612(4) Uani d . 1 . .
C C17 0.31883(13) 0.38211(18) 0.1710(2) 0.0663(5) Uani d . 1 . .
H H17A 0.2690 0.4036 0.1141 0.080 Uiso calc R 1 . .
H H17B 0.3054 0.3080 0.2293 0.080 Uiso calc R 1 . .
C C4 -0.01498(12) 0.72360(19) 0.0631(2) 0.0696(5) Uani d . 1 . .
H H4A 0.0072 0.7881 0.0054 0.084 Uiso calc R 1 . .
C C6 0.00472(12) 0.54299(19) 0.2157(2) 0.0661(5) Uani d . 1 . .
H H6A 0.0402 0.4856 0.2628 0.079 Uiso calc R 1 . .
C C13 0.42224(12) 0.4727(2) 0.3519(2) 0.0744(6) Uani d . 1 . .
H H13A 0.4141 0.4065 0.4239 0.089 Uiso calc R 1 . .
H H13B 0.4364 0.5505 0.4027 0.089 Uiso calc R 1 . .
C C8 0.13114(12) 0.66335(18) 0.1175(2) 0.0669(5) Uani d . 1 . .
H H8A 0.1438 0.7143 0.0378 0.080 Uiso calc R 1 . .
C C7 -0.08152(12) 0.5284(2) 0.2265(2) 0.0668(5) Uani d . 1 . .
H H7A -0.1040 0.4617 0.2803 0.080 Uiso calc R 1 . .
C C10 0.28435(12) 0.66098(19) 0.1279(2) 0.0707(5) Uani d . 1 . .
C C3 -0.10110(13) 0.7112(2) 0.0747(2) 0.0725(5) Uani d . 1 . .
H H3A -0.1368 0.7681 0.0274 0.087 Uiso calc R 1 . .
C C15 0.4723(2) 0.3234(3) 0.1548(4) 0.1182(11) Uani d . 1 . .
H H15A 0.5187 0.3067 0.0880 0.142 Uiso calc R 1 . .
H H15B 0.4637 0.2483 0.2139 0.142 Uiso calc R 1 . .
C C14 0.49532(14) 0.4363(3) 0.2527(3) 0.1001(9) Uani d . 1 . .
H H14A 0.5445 0.4144 0.3112 0.120 Uiso calc R 1 . .
H H14B 0.5104 0.5085 0.1926 0.120 Uiso calc R 1 . .
C C16 0.39229(19) 0.3516(3) 0.0700(3) 0.1034(9) Uani d . 1 . .
H H16A 0.3777 0.2787 0.0107 0.124 Uiso calc R 1 . .
H H16B 0.4023 0.4231 0.0058 0.124 Uiso calc R 1 . .
C C1 -0.25940(14) 0.5094(3) 0.2471(3) 0.1045(9) Uani d . 1 . .
H H1A -0.3202 0.5159 0.2409 0.157 Uiso calc R 1 . .
H H1B -0.2420 0.5182 0.3466 0.157 Uiso calc R 1 . .
H H1C -0.2416 0.4280 0.2110 0.157 Uiso calc R 1 . .

loop_
_atom_site_aniso_label
_atom_site_aniso_U_11
_atom_site_aniso_U_22
_atom_site_aniso_U_33
_atom_site_aniso_U_12
_atom_site_aniso_U_13
_atom_site_aniso_U_23
O5 0.0527(7) 0.0513(7) 0.0822(8) -0.0017(5) 0.0135(6) 0.0140(5)
O4 0.0618(7) 0.0751(8) 0.0470(6) -0.0023(6) 0.0115(5) -0.0021(5)
O3 0.0619(8) 0.1095(12) 0.0587(7) -0.0099(7) 0.0195(6) -0.0150(7)
C12 0.0573(9) 0.0596(10) 0.0549(9) -0.0089(8) 0.0141(7) -0.0117(7)
O1 0.0530(8) 0.1061(12) 0.0808(9) -0.0026(7) 0.0057(6) 0.0112(8)
C9 0.0532(9) 0.0508(9) 0.0732(11) 0.0017(7) 0.0182(8) 0.0042(7)
C11 0.0554(9) 0.0501(9) 0.0506(8) -0.0030(7) 0.0110(7) 0.0037(6)
C5 0.0575(10) 0.0563(10) 0.0650(10) 0.0027(8) 0.0121(7) 0.0050(7)
O2 0.0713(10) 0.1084(13) 0.1668(16) 0.0208(9) 0.0394(10) 0.0879(12)
C2 0.0524(9) 0.0747(12) 0.0563(9) 0.0010(8) 0.0056(7) -0.0017(8)
C17 0.0790(13) 0.0524(10) 0.0675(11) 0.0010(8) 0.0074(9) -0.0063(8)
C4 0.0639(11) 0.0664(12) 0.0787(12) 0.0033(9) 0.0108(9) 0.0185(9)
C6 0.0606(11) 0.0611(11) 0.0765(12) -0.0023(8) -0.0002(8) 0.0152(9)
C13 0.0626(11) 0.0894(15) 0.0710(11) -0.0060(10) -0.0017(9) 0.0195(10)
C8 0.0621(11) 0.0569(10) 0.0816(12) 0.0061(8) 0.0200(9) 0.0130(8)
C7 0.0622(11) 0.0716(12) 0.0666(10) -0.0104(9) 0.0009(8) 0.0157(9)
C10 0.0582(10) 0.0566(11) 0.0972(14) 0.0080(8) 0.0229(9) 0.0234(9)
C3 0.0640(12) 0.0718(12) 0.0816(12) 0.0103(9) 0.0032(9) 0.0159(10)
C15 0.110(2) 0.105(2) 0.140(2) 0.0499(18) 0.0472(19) 0.0149(19)
C14 0.0599(12) 0.129(2) 0.1108(18) 0.0150(13) 0.0135(12) 0.0447(18)
C16 0.115(2) 0.0978(19) 0.0974(16) 0.0332(16) 0.0266(15) -0.0256(14)
C1 0.0627(13) 0.159(3) 0.0916(16) -0.0262(14) 0.0035(11) 0.0349(16)

loop_
_atom_type_symbol
_atom_type_description
_atom_type_scat_dispersion_real
_atom_type_scat_dispersion_imag
_atom_type_scat_source
C C 0.0033 0.0016 'International Tables Vol C Tables 4.2.6.8 and 6.1.1.4'
H H 0.0000 0.0000 'International Tables Vol C Tables 4.2.6.8 and 6.1.1.4'
O O 0.0106 0.0060 'International Tables Vol C Tables 4.2.6.8 and 6.1.1.4'

loop_
_geom_angle_atom_site_label_1
_geom_angle_atom_site_label_2
_geom_angle_atom_site_label_3
_geom_angle_site_symmetry_1
_geom_angle_site_symmetry_3
_geom_angle
_geom_angle_publ_flag
C10 O5 C11 . . 118.18(13) ?
C12 O4 C11 . . 119.39(13) ?
O3 C12 O4 . . 117.97(17) ?
O3 C12 C9 . . 125.58(18) ?
O4 C12 C9 . . 116.32(14) ?
C2 O1 C1 . . 118.23(18) ?
C8 C9 C12 . . 126.06(16) ?
C8 C9 C10 . . 116.61(16) ?
C12 C9 C10 . . 117.06(16) ?
O4 C11 O5 . . 110.20(13) ?
O4 C11 C13 . . 106.60(14) ?
O5 C11 C13 . . 105.28(14) ?
O4 C11 C17 . . 110.06(14) ?
O5 C11 C17 . . 110.83(14) ?
C13 C11 C17 . . 113.69(16) ?
C6 C5 C4 . . 117.22(17) ?
C6 C5 C8 . . 125.26(17) ?
C4 C5 C8 . . 117.48(16) ?
O1 C2 C7 . . 124.10(17) ?
O1 C2 C3 . . 116.19(17) ?
C7 C2 C3 . . 119.70(17) ?
C11 C17 C16 . . 110.71(19) ?
C11 C17 H17A . . 109.5 ?
C16 C17 H17A . . 109.5 ?
C11 C17 H17B . . 109.5 ?
C16 C17 H17B . . 109.5 ?
H17A C17 H17B . . 108.1 ?
C3 C4 C5 . . 121.64(18) ?
C3 C4 H4A . . 119.2 ?
C5 C4 H4A . . 119.2 ?
C7 C6 C5 . . 121.66(18) ?
C7 C6 H6A . . 119.2 ?
C5 C6 H6A . . 119.2 ?
C11 C13 C14 . . 111.92(18) ?
C11 C13 H13A . . 109.2 ?
C14 C13 H13A . . 109.2 ?
C11 C13 H13B . . 109.2 ?
C14 C13 H13B . . 109.2 ?
H13A C13 H13B . . 107.9 ?
C9 C8 C5 . . 133.89(17) ?
C9 C8 H8A . . 113.1 ?
C5 C8 H8A . . 113.1 ?
C6 C7 C2 . . 119.86(18) ?
C6 C7 H7A . . 120.1 ?
C2 C7 H7A . . 120.1 ?
O2 C10 O5 . . 118.29(17) ?
O2 C10 C9 . . 125.55(18) ?
O5 C10 C9 . . 116.15(15) ?
C4 C3 C2 . . 119.86(18) ?
C4 C3 H3A . . 120.1 ?
C2 C3 H3A . . 120.1 ?
C16 C15 C14 . . 110.4(2) ?
C16 C15 H15A . . 109.6 ?
C14 C15 H15A . . 109.6 ?
C16 C15 H15B . . 109.6 ?
C14 C15 H15B . . 109.6 ?
H15A C15 H15B . . 108.1 ?
C13 C14 C15 . . 111.7(2) ?
C13 C14 H14A . . 109.3 ?
C15 C14 H14A . . 109.3 ?
C13 C14 H14B . . 109.3 ?
C15 C14 H14B . . 109.3 ?
H14A C14 H14B . . 107.9 ?
C15 C16 C17 . . 111.1(2) ?
C15 C16 H16A . . 109.4 ?
C17 C16 H16A . . 109.4 ?
C15 C16 H16B . . 109.4 ?
C17 C16 H16B . . 109.4 ?
H16A C16 H16B . . 108.0 ?
O1 C1 H1A . . 109.5 ?
O1 C1 H1B . . 109.5 ?
H1A C1 H1B . . 109.5 ?
O1 C1 H1C . . 109.5 ?
H1A C1 H1C . . 109.5 ?
H1B C1 H1C . . 109.5 ?

loop_
_geom_bond_atom_site_label_1
_geom_bond_atom_site_label_2
_geom_bond_site_symmetry_2
_geom_bond_distance
_geom_bond_publ_flag
O5 C10 . 1.348(2) ?
O5 C11 . 1.4281(19) ?
O4 C12 . 1.344(2) ?
O4 C11 . 1.4245(19) ?
O3 C12 . 1.2064(19) ?
C12 C9 . 1.473(3) ?
O1 C2 . 1.358(2) ?
O1 C1 . 1.423(3) ?
C9 C8 . 1.352(3) ?
C9 C10 . 1.481(2) ?
C11 C13 . 1.499(3) ?
C11 C17 . 1.504(2) ?
C5 C6 . 1.394(3) ?
C5 C4 . 1.400(3) ?
C5 C8 . 1.449(3) ?
O2 C10 . 1.201(2) ?
C2 C7 . 1.386(3) ?
C2 C3 . 1.387(3) ?
C17 C16 . 1.517(3) ?
C17 H17A . 0.9700 ?
C17 H17B . 0.9700 ?
C4 C3 . 1.365(3) ?
C4 H4A . 0.9300 ?
C6 C7 . 1.368(3) ?
C6 H6A . 0.9300 ?
C13 C14 . 1.516(3) ?
C13 H13A . 0.9700 ?
C13 H13B . 0.9700 ?
C8 H8A . 0.9300 ?
C7 H7A . 0.9300 ?
C3 H3A . 0.9300 ?
C15 C16 . 1.509(4) ?
C15 C14 . 1.535(5) ?
C15 H15A . 0.9700 ?
C15 H15B . 0.9700 ?
C14 H14A . 0.9700 ?
C14 H14B . 0.9700 ?
C16 H16A . 0.9700 ?
C16 H16B . 0.9700 ?
C1 H1A . 0.9600 ?
C1 H1B . 0.9600 ?
C1 H1C . 0.9600 ?

loop_
_geom_hbond_atom_site_label_D
_geom_hbond_atom_site_label_H
_geom_hbond_atom_site_label_A
_geom_hbond_site_symmetry_A
_geom_hbond_distance_DH
_geom_hbond_distance_HA
_geom_hbond_distance_DA
_geom_hbond_angle_DHA
C8 H8A O3 4_575 0.93 2.5762 3.405(3) 149(3)

loop_
_cod_related_entry_id
_cod_related_entry_database
_cod_related_entry_code
1 ChemSpider 10596901
